data_2022610
loop_
_publ_author_name
'Schutte-Smith, Marietjie'
'Visser, Hendrik Gideon'

_publ_section_title
;
 Crystal and molecular structures of <i>fac</i>-[Re(Bid)(PPh~3~)(CO)~3~]
 [Bid is tropolone (TropH) and tribromotropolone (TropBr~3~H)]
;
_journal_coeditor_code OC3014
_journal_issue 6
_journal_name_full 'Acta Crystallographica Section C'
_journal_page_first
;
;
_journal_paper_doi 10.1107/S205322962200465X
_journal_volume 78
_journal_year 2022
_chemical_formula_iupac '[Re (C7 H5 O2) (C18 H15 P) (C O)3]'
_chemical_formula_moiety 'C28 H20 O5 P Re'
_chemical_formula_sum 'C28 H20 O5 P Re'
_chemical_formula_weight 653.61
_chemical_name_systematic
<i>fac</i>-Tricarbonyl(triphenylphosphane-\k<i>P</i>)(tropolonato-\k^2^<i>O</i>,<i>O</i>')rhenium(I)
_space_group_crystal_system triclinic
_space_group_IT_number 2
_space_group_name_Hall '-P 1'
_space_group_name_H-M_alt 'P -1'
_atom_sites_solution_hydrogens geom
_audit_creation_method SHELXL-2018/3
_cell_angle_alpha 80.948(3)
_cell_angle_beta 71.899(3)
_cell_angle_gamma 88.682(3)
_cell_formula_units_Z 2
_cell_length_a 9.9301(11)
_cell_length_b 10.1686(10)
_cell_length_c 12.7882(14)
_cell_measurement_reflns_used 9782
_cell_measurement_temperature 100(2)
_cell_measurement_theta_max 28.31
_cell_measurement_theta_min 2.92
_cell_volume 1211.6(2)
_computing_cell_refinement
;
<i>SAINT-Plus</i> (Bruker, 2012)
;
_computing_data_collection
;
<i>APEX2</i> (Bruker, 2012)
;
_computing_data_reduction
;
<i>SAINT-Plus</i> (Bruker, 2012)
;
_computing_molecular_graphics
;
<i>DIAMOND</i> (Brandenburg & Putz, 2019)
;
_computing_publication_material
;
<i>WinGX</i> (Farrugia, 2012) and <i>DIAMOND</i> (Brandenburg & Putz,
2019)
;
_computing_structure_refinement
;
SHELXL2018 (Sheldrick, 2015<i>b</i>)
;
_computing_structure_solution
;
SHELXT (Sheldrick, 2015<i>a</i>)
;
_diffrn_ambient_temperature 100(2)
_diffrn_measured_fraction_theta_full 0.994
_diffrn_measured_fraction_theta_max 0.995
_diffrn_measurement_device_type 'Bruker APEXII CCD'
_diffrn_measurement_method '\f and \w scans'
_diffrn_radiation_type MoK\a
_diffrn_radiation_wavelength 0.71073
_diffrn_reflns_av_R_equivalents 0.0371
_diffrn_reflns_av_unetI/netI 0.0279
_diffrn_reflns_limit_h_max 13
_diffrn_reflns_limit_h_min -13
_diffrn_reflns_limit_k_max 13
_diffrn_reflns_limit_k_min -13
_diffrn_reflns_limit_l_max 16
_diffrn_reflns_limit_l_min -16
_diffrn_reflns_number 25538
_diffrn_reflns_theta_full 25.242
_diffrn_reflns_theta_max 27.998
_diffrn_reflns_theta_min 2.921
_exptl_absorpt_coefficient_mu 5.118
_exptl_absorpt_correction_T_max 0.511
_exptl_absorpt_correction_T_min 0.357
_exptl_absorpt_correction_type multi-scan
_exptl_absorpt_process_details
;
(SADABS; Bruker, 2012)
;
_exptl_crystal_colour Orange
_exptl_crystal_density_diffrn 1.792
_exptl_crystal_description Cuboid
_exptl_crystal_F_000 636
_exptl_crystal_size_max 0.270
_exptl_crystal_size_mid 0.174
_exptl_crystal_size_min 0.131
_refine_diff_density_max 0.457
_refine_diff_density_min -0.596
_refine_ls_extinction_method none
_refine_ls_goodness_of_fit_ref 1.076
_refine_ls_hydrogen_treatment constr
_refine_ls_matrix_type full
_refine_ls_number_parameters 316
_refine_ls_number_reflns 5820
_refine_ls_number_restraints 0
_refine_ls_restrained_S_all 1.076
_refine_ls_R_factor_all 0.0152
_refine_ls_R_factor_gt 0.0149
_refine_ls_shift/su_max 0.003
_refine_ls_shift/su_mean 0.000
_refine_ls_structure_factor_coef Fsqd
_refine_ls_weighting_details 'w=1/[\s^2^(Fo^2^)+0.7798P] where P=(Fo^2^+2Fc^2^)/3'
_refine_ls_weighting_scheme calc
_refine_ls_wR_factor_gt 0.0376
_refine_ls_wR_factor_ref 0.0378
_reflns_number_gt 5726
_reflns_number_total 5820
_reflns_threshold_expression 'I > 2\s(I)'
_cod_data_source_file oc3014sup1.cif
_cod_data_source_block 1
_cod_database_code 2022610
_shelx_space_group_comment
;
The symmetry employed for this shelxl refinement is uniquely defined
by the following loop, which should always be used as a source of
symmetry information in preference to the above space-group names.
They are only intended as comments.
;
_shelx_estimated_absorpt_t_min 0.339
_shelx_estimated_absorpt_t_max 0.554

loop_
_space_group_symop_operation_xyz
'x, y, z'
'-x, -y, -z'

loop_
_atom_site_type_symbol
_atom_site_label
_atom_site_fract_x
_atom_site_fract_y
_atom_site_fract_z
_atom_site_U_iso_or_equiv
_atom_site_adp_type
_atom_site_calc_flag
_atom_site_occupancy
_atom_site_disorder_assembly
_atom_site_disorder_group
Re Re1 0.90667(2) 0.18057(2) 0.20344(2) 0.01253(3) Uani d 1 . .
P P1 0.75009(5) 0.32233(5) 0.33175(4) 0.01302(9) Uani d 1 . .
O O12 0.72021(14) 0.08360(13) 0.20023(11) 0.0173(3) Uani d 1 . .
O O11 0.84257(15) 0.29691(14) 0.07383(11) 0.0185(3) Uani d 1 . .
O O2 0.95372(19) -0.00475(16) 0.40161(13) 0.0331(4) Uani d 1 . .
O O3 1.11659(16) 0.00229(16) 0.05887(13) 0.0266(3) Uani d 1 . .
C C2 0.9374(2) 0.0666(2) 0.32747(17) 0.0201(4) Uani d 1 . .
O O1 1.16119(16) 0.36066(16) 0.17730(13) 0.0281(3) Uani d 1 . .
C C3 1.0340(2) 0.06850(19) 0.10871(16) 0.0182(4) Uani d 1 . .
C C1 1.0657(2) 0.2900(2) 0.18974(16) 0.0185(4) Uani d 1 . .
C C21 0.56224(19) 0.28800(18) 0.35765(15) 0.0149(3) Uani d 1 . .
C C11 0.7241(2) 0.2633(2) 0.06194(16) 0.0195(4) Uani d 1 . .
C C12 0.6555(2) 0.1414(2) 0.13322(16) 0.0187(4) Uani d 1 . .
C C22 0.4701(2) 0.3853(2) 0.33403(16) 0.0196(4) Uani d 1 . .
H H22 0.503393 0.474971 0.307256 0.024 Uiso calc 1 . .
C C41 0.77452(19) 0.50141(18) 0.28609(15) 0.0152(3) Uani d 1 . .
C C46 0.8520(2) 0.5519(2) 0.17672(17) 0.0221(4) Uani d 1 . .
H H46 0.893136 0.492594 0.125721 0.027 Uiso calc 1 . .
C C23 0.3293(2) 0.3515(2) 0.34958(18) 0.0250(4) Uani d 1 . .
H H23 0.266556 0.418322 0.334279 0.030 Uiso calc 1 . .
C C31 0.7728(2) 0.30410(18) 0.46994(15) 0.0159(3) Uani d 1 . .
C C24 0.2805(2) 0.2210(2) 0.38720(17) 0.0242(4) Uani d 1 . .
H H24 0.184702 0.198099 0.396922 0.029 Uiso calc 1 . .
C C26 0.5115(2) 0.15676(19) 0.39609(15) 0.0180(4) Uani d 1 . .
H H26 0.573467 0.089675 0.412313 0.022 Uiso calc 1 . .
C C25 0.3717(2) 0.1234(2) 0.41080(17) 0.0211(4) Uani d 1 . .
H H25 0.338152 0.033770 0.437030 0.025 Uiso calc 1 . .
C C44 0.8087(2) 0.7755(2) 0.21524(19) 0.0251(4) Uani d 1 . .
H H44 0.818632 0.868908 0.190649 0.030 Uiso calc 1 . .
C C15 0.4437(3) 0.2377(3) -0.0044(2) 0.0457(7) Uani d 1 . .
H H15 0.367881 0.248628 -0.035242 0.055 Uiso calc 1 . .
C C43 0.7332(2) 0.7260(2) 0.32494(18) 0.0229(4) Uani d 1 . .
H H43 0.692734 0.785739 0.375718 0.027 Uiso calc 1 . .
C C45 0.8693(2) 0.6886(2) 0.14175(18) 0.0276(5) Uani d 1 . .
H H45 0.923081 0.722490 0.067145 0.033 Uiso calc 1 . .
C C42 0.7166(2) 0.58972(19) 0.36065(16) 0.0196(4) Uani d 1 . .
H H42 0.665658 0.556270 0.436029 0.024 Uiso calc 1 . .
C C13 0.5279(2) 0.0836(2) 0.13450(19) 0.0292(5) Uani d 1 . .
H H13 0.500094 0.002253 0.184346 0.035 Uiso calc 1 . .
C C32 0.9066(2) 0.3319(2) 0.47581(18) 0.0243(4) Uani d 1 . .
H H32 0.982195 0.358266 0.409087 0.029 Uiso calc 1 . .
C C34 0.8210(3) 0.2831(2) 0.67566(18) 0.0308(5) Uani d 1 . .
H H34 0.837615 0.274798 0.745648 0.037 Uiso calc 1 . .
C C36 0.6628(2) 0.2668(2) 0.56869(16) 0.0226(4) Uani d 1 . .
H H36 0.570583 0.248217 0.566301 0.027 Uiso calc 1 . .
C C35 0.6880(3) 0.2567(2) 0.67093(17) 0.0300(5) Uani d 1 . .
H H35 0.612589 0.231408 0.737966 0.036 Uiso calc 1 . .
C C14 0.4359(3) 0.1264(3) 0.0746(2) 0.0410(6) Uani d 1 . .
H H14 0.354599 0.070191 0.090460 0.049 Uiso calc 1 . .
C C17 0.6736(3) 0.3459(2) -0.01570(18) 0.0299(5) Uani d 1 . .
H H17 0.733164 0.420839 -0.055596 0.036 Uiso calc 1 . .
C C33 0.9310(2) 0.3217(2) 0.57793(19) 0.0298(5) Uani d 1 . .
H H33 1.022738 0.341205 0.580892 0.036 Uiso calc 1 . .
C C16 0.5500(3) 0.3350(3) -0.0433(2) 0.0406(6) Uani d 1 . .
H H16 0.536517 0.405252 -0.097247 0.049 Uiso calc 1 . .

loop_
_atom_site_aniso_label
_atom_site_aniso_U_11
_atom_site_aniso_U_22
_atom_site_aniso_U_33
_atom_site_aniso_U_12
_atom_site_aniso_U_13
_atom_site_aniso_U_23
Re1 0.01235(4) 0.01212(4) 0.01298(4) 0.00146(3) -0.00321(3) -0.00325(3)
P1 0.0130(2) 0.0131(2) 0.0120(2) 0.00118(16) -0.00242(17) -0.00256(16)
O12 0.0152(6) 0.0153(6) 0.0218(7) 0.0003(5) -0.0050(5) -0.0055(5)
O11 0.0215(7) 0.0178(7) 0.0165(6) 0.0016(5) -0.0067(5) -0.0019(5)
O2 0.0441(10) 0.0296(9) 0.0276(8) 0.0072(7) -0.0174(7) 0.0020(6)
O3 0.0206(7) 0.0297(8) 0.0321(8) 0.0082(6) -0.0063(6) -0.0176(7)
C2 0.0190(9) 0.0188(9) 0.0227(10) 0.0024(7) -0.0059(8) -0.0058(7)
O1 0.0219(7) 0.0300(8) 0.0325(8) -0.0079(6) -0.0079(6) -0.0050(6)
C3 0.0185(9) 0.0177(9) 0.0203(9) -0.0001(7) -0.0076(7) -0.0050(7)
C1 0.0191(9) 0.0189(9) 0.0165(9) 0.0026(7) -0.0033(7) -0.0047(7)
C21 0.0143(8) 0.0173(9) 0.0130(8) 0.0012(7) -0.0032(7) -0.0039(6)
C11 0.0202(9) 0.0240(10) 0.0175(9) 0.0082(8) -0.0073(7) -0.0111(7)
C12 0.0174(9) 0.0215(9) 0.0204(9) 0.0061(7) -0.0061(7) -0.0129(7)
C22 0.0205(9) 0.0180(9) 0.0222(9) 0.0013(7) -0.0085(8) -0.0047(7)
C41 0.0148(8) 0.0125(8) 0.0184(9) 0.0003(6) -0.0052(7) -0.0029(6)
C46 0.0266(10) 0.0167(9) 0.0206(9) 0.0046(8) -0.0028(8) -0.0053(7)
C23 0.0200(10) 0.0263(11) 0.0328(11) 0.0062(8) -0.0131(9) -0.0077(8)
C31 0.0186(9) 0.0154(8) 0.0142(8) 0.0036(7) -0.0054(7) -0.0035(6)
C24 0.0154(9) 0.0322(11) 0.0264(10) -0.0004(8) -0.0068(8) -0.0080(8)
C26 0.0179(9) 0.0195(9) 0.0152(8) 0.0012(7) -0.0035(7) -0.0020(7)
C25 0.0203(10) 0.0220(10) 0.0194(9) -0.0035(8) -0.0040(8) -0.0026(7)
C44 0.0259(10) 0.0128(9) 0.0342(11) -0.0003(8) -0.0062(9) -0.0031(8)
C15 0.0330(13) 0.079(2) 0.0416(15) 0.0235(14) -0.0252(12) -0.0320(15)
C43 0.0214(9) 0.0176(9) 0.0306(11) 0.0029(7) -0.0055(8) -0.0120(8)
C45 0.0325(11) 0.0169(10) 0.0235(10) 0.0014(8) 0.0032(9) 0.0015(8)
C42 0.0206(9) 0.0186(9) 0.0185(9) 0.0017(7) -0.0028(7) -0.0066(7)
C13 0.0203(10) 0.0375(13) 0.0336(12) -0.0001(9) -0.0076(9) -0.0182(10)
C32 0.0186(9) 0.0343(12) 0.0212(10) 0.0051(8) -0.0066(8) -0.0080(8)
C34 0.0470(14) 0.0296(12) 0.0222(10) 0.0077(10) -0.0191(10) -0.0069(8)
C36 0.0243(10) 0.0240(10) 0.0175(9) -0.0036(8) -0.0029(8) -0.0045(7)
C35 0.0425(13) 0.0304(12) 0.0143(9) -0.0047(10) -0.0055(9) -0.0019(8)
C14 0.0220(11) 0.0669(19) 0.0447(15) 0.0060(11) -0.0151(11) -0.0310(13)
C17 0.0371(12) 0.0344(12) 0.0222(10) 0.0126(10) -0.0142(9) -0.0078(9)
C33 0.0277(11) 0.0392(13) 0.0299(11) 0.0082(9) -0.0163(9) -0.0127(9)
C16 0.0462(15) 0.0579(17) 0.0298(12) 0.0290(13) -0.0248(11) -0.0200(11)

loop_
_atom_type_symbol
_atom_type_description
_atom_type_scat_dispersion_real
_atom_type_scat_dispersion_imag
_atom_type_scat_source
C C 0.0033 0.0016 'International Tables Vol C Tables 4.2.6.8 and 6.1.1.4'
H H 0.0000 0.0000 'International Tables Vol C Tables 4.2.6.8 and 6.1.1.4'
O O 0.0106 0.0060 'International Tables Vol C Tables 4.2.6.8 and 6.1.1.4'
P P 0.1023 0.0942 'International Tables Vol C Tables 4.2.6.8 and 6.1.1.4'
Re Re -1.0185 7.2310 'International Tables Vol C Tables 4.2.6.8 and 6.1.1.4'

loop_
_geom_angle_atom_site_label_1
_geom_angle_atom_site_label_2
_geom_angle_atom_site_label_3
_geom_angle_site_symmetry_1
_geom_angle_site_symmetry_3
_geom_angle
_geom_angle_publ_flag
C1 Re1 C2 . . 90.76(8) ?
C1 Re1 C3 . . 88.64(8) ?
C2 Re1 C3 . . 87.11(8) ?
C1 Re1 O12 . . 170.57(7) ?
C2 Re1 O12 . . 98.46(7) ?
C3 Re1 O12 . . 93.75(7) ?
C1 Re1 O11 . . 96.70(7) ?
C2 Re1 O11 . . 171.97(7) ?
C3 Re1 O11 . . 96.00(7) ?
O12 Re1 O11 . . 73.99(5) y
C1 Re1 P1 . . 89.87(6) ?
C2 Re1 P1 . . 90.48(6) ?
C3 Re1 P1 . . 177.15(6) y
O12 Re1 P1 . . 88.10(4) y
O11 Re1 P1 . . 86.59(4) y
C41 P1 C21 . . 105.23(8) ?
C41 P1 C31 . . 101.97(8) ?
C21 P1 C31 . . 105.15(8) ?
C41 P1 Re1 . . 115.75(6) ?
C21 P1 Re1 . . 112.81(6) ?
C31 P1 Re1 . . 114.69(6) ?
C12 O12 Re1 . . 117.43(12) ?
C11 O11 Re1 . . 117.33(12) ?
O2 C2 Re1 . . 178.07(18) ?
O3 C3 Re1 . . 173.87(17) ?
O1 C1 Re1 . . 176.74(18) ?
C22 C21 C26 . . 119.03(17) ?
C22 C21 P1 . . 122.77(14) ?
C26 C21 P1 . . 118.07(14) ?
O11 C11 C17 . . 118.1(2) ?
O11 C11 C12 . . 115.25(17) ?
C17 C11 C12 . . 126.62(19) ?
O12 C12 C13 . . 118.46(19) ?
O12 C12 C11 . . 115.62(16) ?
C13 C12 C11 . . 125.92(19) ?
C23 C22 C21 . . 120.16(18) ?
C23 C22 H22 . . 119.9 ?
C21 C22 H22 . . 119.9 ?
C46 C41 C42 . . 119.24(17) ?
C46 C41 P1 . . 120.36(14) ?
C42 C41 P1 . . 120.40(14) ?
C45 C46 C41 . . 120.27(18) ?
C45 C46 H46 . . 119.9 ?
C41 C46 H46 . . 119.9 ?
C24 C23 C22 . . 120.24(19) ?
C24 C23 H23 . . 119.9 ?
C22 C23 H23 . . 119.9 ?
C32 C31 C36 . . 118.81(18) ?
C32 C31 P1 . . 117.76(15) ?
C36 C31 P1 . . 123.42(15) ?
C23 C24 C25 . . 119.95(18) ?
C23 C24 H24 . . 120.0 ?
C25 C24 H24 . . 120.0 ?
C25 C26 C21 . . 120.62(18) ?
C25 C26 H26 . . 119.7 ?
C21 C26 H26 . . 119.7 ?
C26 C25 C24 . . 119.99(19) ?
C26 C25 H25 . . 120.0 ?
C24 C25 H25 . . 120.0 ?
C45 C44 C43 . . 119.92(19) ?
C45 C44 H44 . . 120.0 ?
C43 C44 H44 . . 120.0 ?
C14 C15 C16 . . 126.9(2) ?
C14 C15 H15 . . 116.5 ?
C16 C15 H15 . . 116.5 ?
C42 C43 C44 . . 120.18(18) ?
C42 C43 H43 . . 119.9 ?
C44 C43 H43 . . 119.9 ?
C44 C45 C46 . . 120.18(19) ?
C44 C45 H45 . . 119.9 ?
C46 C45 H45 . . 119.9 ?
C43 C42 C41 . . 120.18(18) ?
C43 C42 H42 . . 119.9 ?
C41 C42 H42 . . 119.9 ?
C14 C13 C12 . . 130.3(2) ?
C14 C13 H13 . . 114.9 ?
C12 C13 H13 . . 114.9 ?
C33 C32 C31 . . 120.8(2) ?
C33 C32 H32 . . 119.6 ?
C31 C32 H32 . . 119.6 ?
C35 C34 C33 . . 119.8(2) ?
C35 C34 H34 . . 120.1 ?
C33 C34 H34 . . 120.1 ?
C35 C36 C31 . . 120.1(2) ?
C35 C36 H36 . . 120.0 ?
C31 C36 H36 . . 120.0 ?
C34 C35 C36 . . 120.6(2) ?
C34 C35 H35 . . 119.7 ?
C36 C35 H35 . . 119.7 ?
C15 C14 C13 . . 130.2(3) ?
C15 C14 H14 . . 114.9 ?
C13 C14 H14 . . 114.9 ?
C16 C17 C11 . . 130.0(2) ?
C16 C17 H17 . . 115.0 ?
C11 C17 H17 . . 115.0 ?
C34 C33 C32 . . 119.8(2) ?
C34 C33 H33 . . 120.1 ?
C32 C33 H33 . . 120.1 ?
C15 C16 C17 . . 129.9(3) ?
C15 C16 H16 . . 115.0 ?
C17 C16 H16 . . 115.0 ?

loop_
_geom_bond_atom_site_label_1
_geom_bond_atom_site_label_2
_geom_bond_site_symmetry_2
_geom_bond_distance
_geom_bond_publ_flag
Re1 C1 . 1.900(2) y
Re1 C2 . 1.912(2) y
Re1 C3 . 1.944(2) y
Re1 O12 . 2.1322(13) y
Re1 O11 . 2.1345(13) y
Re1 P1 . 2.4987(5) y
P1 C41 . 1.8203(19) ?
P1 C21 . 1.8224(19) ?
P1 C31 . 1.8305(18) ?
O12 C12 . 1.288(2) ?
O11 C11 . 1.293(2) ?
O2 C2 . 1.151(3) ?
O3 C3 . 1.148(2) ?
O1 C1 . 1.159(2) ?
C21 C22 . 1.395(3) ?
C21 C26 . 1.395(3) ?
C11 C17 . 1.403(3) ?
C11 C12 . 1.459(3) ?
C12 C13 . 1.404(3) ?
C22 C23 . 1.393(3) ?
C22 H22 . 0.9500 ?
C41 C46 . 1.391(3) ?
C41 C42 . 1.397(3) ?
C46 C45 . 1.389(3) ?
C46 H46 . 0.9500 ?
C23 C24 . 1.382(3) ?
C23 H23 . 0.9500 ?
C31 C32 . 1.392(3) ?
C31 C36 . 1.394(3) ?
C24 C25 . 1.390(3) ?
C24 H24 . 0.9500 ?
C26 C25 . 1.384(3) ?
C26 H26 . 0.9500 ?
C25 H25 . 0.9500 ?
C44 C45 . 1.383(3) ?
C44 C43 . 1.387(3) ?
C44 H44 . 0.9500 ?
C15 C14 . 1.379(4) ?
C15 C16 . 1.380(4) ?
C15 H15 . 0.9500 ?
C43 C42 . 1.386(3) ?
C43 H43 . 0.9500 ?
C45 H45 . 0.9500 ?
C42 H42 . 0.9500 ?
C13 C14 . 1.386(3) ?
C13 H13 . 0.9500 ?
C32 C33 . 1.388(3) ?
C32 H32 . 0.9500 ?
C34 C35 . 1.375(3) ?
C34 C33 . 1.388(3) ?
C34 H34 . 0.9500 ?
C36 C35 . 1.394(3) ?
C36 H36 . 0.9500 ?
C35 H35 . 0.9500 ?
C14 H14 . 0.9500 ?
C17 C16 . 1.390(3) ?
C17 H17 . 0.9500 ?
C33 H33 . 0.9500 ?
C16 H16 . 0.9500 ?

loop_
_geom_hbond_atom_site_label_D
_geom_hbond_atom_site_label_H
_geom_hbond_atom_site_label_A
_geom_hbond_site_symmetry_A
_geom_hbond_distance_DH
_geom_hbond_distance_HA
_geom_hbond_distance_DA
_geom_hbond_angle_DHA
_geom_hbond_publ_flag
C17 H17 O1 2_765 0.95 2.54 3.471(3) 165.7 yes
C44 H44 O12 1_565 0.95 2.38 3.227(2) 148.8 yes
C45 H45 O11 2_765 0.95 2.49 3.286(3) 141.6 yes
C46 H46 O11 . 0.95 2.31 3.102(2) 140.9 yes

_cod_database_fobs_code 2022610
